data_1515889
loop_
_publ_author_name
'Churchard, Andrew James'
'Cyranski, Micha\/l Ksawery'
'Dobrzycki, \/Lukasz'
'Budzianowski, Armand'
'Grochala, Wojciech'

_publ_section_title
;
 Nickel macrocycles with complex hydrides---new avenues for hydrogen
 storage research
;
_journal_issue 12
_journal_name_full 'Energy &amp; Environmental Science'
_journal_page_first 1973
_journal_paper_doi 10.1039/c0ee00051e
_journal_volume 3
_journal_year 2010
_chemical_formula_sum 'C10 H32 B2 N4 Ni'
_chemical_formula_weight 288.73
_chemical_name_systematic
;
?
;
_space_group_IT_number 14
_symmetry_cell_setting monoclinic
_symmetry_space_group_name_Hall '-P 2ybc'
_symmetry_space_group_name_H-M 'P 1 21/c 1'
_atom_sites_solution_hydrogens geom
_atom_sites_solution_primary direct
_atom_sites_solution_secondary difmap
_audit_creation_method SHELXL-97
_cell_angle_alpha 90.00
_cell_angle_beta 109.948(6)
_cell_angle_gamma 90.00
_cell_formula_units_Z 2
_cell_length_a 7.1397(5)
_cell_length_b 12.8109(7)
_cell_length_c 8.7041(5)
_cell_measurement_temperature 100(2)
_cell_volume 748.36(8)
_computing_cell_refinement
;
CrysAlis RED, Oxford Diffraction Ltd.,
Version 1.171.28cycle2 beta (release 25-10-2005 CrysAlis171 .NET)
(compiled Oct 25 2005,08:50:05)
;
_computing_data_collection
;
CrysAlis CCD, Oxford Diffraction Ltd.,
Version 1.171.28cycle2 beta (release 25-10-2005 CrysAlis171 .NET)
(compiled Oct 25 2005,08:50:05)
;
_computing_data_reduction
;
CrysAlis RED, Oxford Diffraction Ltd.,
Version 1.171.28cycle2 beta (release 25-10-2005 CrysAlis171 .NET)
(compiled Oct 25 2005,08:50:05)
;
_computing_molecular_graphics 'Mercury 2.2'
_computing_publication_material SHELXTL-97
_computing_structure_refinement 'SHELXL-97 (Sheldrick, 1997)'
_computing_structure_solution 'SHELXS-97 (Sheldrick, 1990)'
_diffrn_ambient_temperature 100(2)
_diffrn_detector_area_resol_mean 8.6479
_diffrn_measured_fraction_theta_full 0.983
_diffrn_measured_fraction_theta_max 0.953
_diffrn_measurement_device_type 'KM4 CCD'
_diffrn_measurement_method 'omega scan'
_diffrn_radiation_monochromator graphite
_diffrn_radiation_source 'fine-focus sealed tube'
_diffrn_radiation_type MoK\a
_diffrn_radiation_wavelength 0.71073
_diffrn_reflns_av_R_equivalents 0.0130
_diffrn_reflns_av_sigmaI/netI 0.0182
_diffrn_reflns_limit_h_max 7
_diffrn_reflns_limit_h_min -9
_diffrn_reflns_limit_k_max 16
_diffrn_reflns_limit_k_min -16
_diffrn_reflns_limit_l_max 11
_diffrn_reflns_limit_l_min -11
_diffrn_reflns_number 6841
_diffrn_reflns_theta_full 28.00
_diffrn_reflns_theta_max 28.58
_diffrn_reflns_theta_min 2.95
_diffrn_standards_number '1 frame'
_exptl_absorpt_coefficient_mu 1.282
_exptl_absorpt_correction_T_max 0.87
_exptl_absorpt_correction_T_min 0.79
_exptl_absorpt_correction_type multi-scan
_exptl_absorpt_process_details
;
CrysAlis RED, Oxford Diffraction Ltd.,
Version 1.171.28cycle2 beta (release 25-10-2005 CrysAlis171 .NET)
(compiled Oct 25 2005,08:50:05)
Empirical absorption correction using spherical harmonics,
implemented in SCALE3 ABSPACK scaling algorithm.
;
_exptl_crystal_colour colourless
_exptl_crystal_density_diffrn 1.281
_exptl_crystal_density_method 'not measured'
_exptl_crystal_description prismatic
_exptl_crystal_F_000 316
_exptl_crystal_size_max 0.20
_exptl_crystal_size_mid 0.14
_exptl_crystal_size_min 0.11
_refine_diff_density_max 0.354
_refine_diff_density_min -0.277
_refine_diff_density_rms 0.046
_refine_ls_extinction_coef 0.0150(14)
_refine_ls_extinction_expression Fc^*^=kFc[1+0.001xFc^2^\l^3^/sin(2\q)]^-1/4^
_refine_ls_extinction_method SHELXL
_refine_ls_goodness_of_fit_ref 1.068
_refine_ls_hydrogen_treatment mixed
_refine_ls_matrix_type full
_refine_ls_number_parameters 100
_refine_ls_number_reflns 1820
_refine_ls_number_restraints 0
_refine_ls_restrained_S_all 1.068
_refine_ls_R_factor_all 0.0251
_refine_ls_R_factor_gt 0.0190
_refine_ls_shift/su_max 0.001
_refine_ls_shift/su_mean 0.000
_refine_ls_structure_factor_coef Fsqd
_refine_ls_weighting_details 'calc w=1/[\s^2^(Fo^2^)+(0.0320P)^2^+0.0062P] where P=(Fo^2^+2Fc^2^)/3'
_refine_ls_weighting_scheme calc
_refine_ls_wR_factor_gt 0.0501
_refine_ls_wR_factor_ref 0.0511
_reflns_number_gt 1480
_reflns_number_total 1820
_reflns_threshold_expression >2sigma(I)
_cod_data_source_file c0ee00051e.txt
_cod_data_source_block wg1
_cod_depositor_comments
;
The following automatic conversions were performed:

'_symmetry_cell_setting' value 'Monoclinic' changed to 'monoclinic'
according to
/usr/data/users/saulius/automatic-downloads/retrospective/RSC/lib/dictionaries/cif_core.dic
dictionary named 'cif_core.dic' version 2.4.2 from 2011-04-26.

Automatic conversion script
Id: cif_fix_values 2281 2013-09-26 08:29:07Z andrius 
;
_cod_original_sg_symbol_H-M P21/c
_cod_database_code 1515889

loop_
_symmetry_equiv_pos_as_xyz
'x, y, z'
'-x, y+1/2, -z+1/2'
'-x, -y, -z'
'x, -y-1/2, z-1/2'

loop_
_atom_site_label
_atom_site_type_symbol
_atom_site_fract_x
_atom_site_fract_y
_atom_site_fract_z
_atom_site_U_iso_or_equiv
_atom_site_adp_type
_atom_site_occupancy
_atom_site_symmetry_multiplicity
_atom_site_calc_flag
_atom_site_refinement_flags
Ni1 Ni 0.0000 0.0000 0.0000 0.00883(8) Uani 1 2 d S
N1 N 0.27454(14) 0.03255(8) 0.17338(12) 0.0114(2) Uani 1 1 d .
H1 H 0.355(2) 0.0321(11) 0.1240(17) 0.013(3) Uiso 1 1 d .
N2 N -0.04732(13) 0.14976(8) -0.09319(12) 0.0122(2) Uani 1 1 d .
H2 H 0.0151(19) 0.1509(11) -0.1529(16) 0.018(4) Uiso 1 1 d .
C1 C 0.32261(16) -0.05599(9) 0.28983(13) 0.0148(3) Uani 1 1 d .
H1A H 0.2497 -0.0487 0.3677 0.018 Uiso 1 1 calc R
H1B H 0.4672 -0.0571 0.3527 0.018 Uiso 1 1 calc R
C2 C 0.29365(17) 0.13498(9) 0.25416(14) 0.0158(2) Uani 1 1 d .
H2A H 0.4323 0.1440 0.3295 0.019 Uiso 1 1 calc R
H2B H 0.2046 0.1373 0.3198 0.019 Uiso 1 1 calc R
C3 C 0.24084(16) 0.22444(9) 0.13108(15) 0.0163(2) Uani 1 1 d .
H3A H 0.3172 0.2154 0.0560 0.020 Uiso 1 1 calc R
H3B H 0.2853 0.2907 0.1911 0.020 Uiso 1 1 calc R
C4 C 0.02036(16) 0.23470(9) 0.02871(14) 0.0162(3) Uani 1 1 d .
H4A H -0.0596 0.2333 0.1019 0.019 Uiso 1 1 calc R
H4B H -0.0024 0.3028 -0.0285 0.019 Uiso 1 1 calc R
C5 C -0.26166(16) 0.15619(9) -0.19270(14) 0.0150(2) Uani 1 1 d .
H5A H -0.2856 0.2166 -0.2679 0.018 Uiso 1 1 calc R
H5B H -0.3417 0.1658 -0.1206 0.018 Uiso 1 1 calc R
B1 B -0.2293(2) 0.02008(11) 0.21244(17) 0.0171(3) Uani 1 1 d .
H3 H -0.106(2) 0.0409(13) 0.1541(19) 0.031 Uiso 1 1 d .
H4 H -0.315(2) -0.0493(12) 0.1533(18) 0.031 Uiso 1 1 d .
H5 H -0.320(2) 0.0901(12) 0.1942(17) 0.031 Uiso 1 1 d .
H6 H -0.156(2) 0.0040(10) 0.337(2) 0.031 Uiso 1 1 d .

loop_
_atom_site_aniso_label
_atom_site_aniso_U_11
_atom_site_aniso_U_22
_atom_site_aniso_U_33
_atom_site_aniso_U_23
_atom_site_aniso_U_13
_atom_site_aniso_U_12
Ni1 0.00722(11) 0.00903(11) 0.01011(11) 0.00026(8) 0.00281(7) 0.00009(8)
N1 0.0091(4) 0.0143(4) 0.0115(5) -0.0009(4) 0.0045(4) -0.0010(4)
N2 0.0103(4) 0.0127(5) 0.0152(5) 0.0008(4) 0.0064(4) 0.0003(4)
C1 0.0112(5) 0.0200(7) 0.0123(5) 0.0036(5) 0.0028(4) 0.0015(4)
C2 0.0127(5) 0.0186(6) 0.0163(6) -0.0059(5) 0.0051(5) -0.0032(5)
C3 0.0147(5) 0.0129(6) 0.0226(6) -0.0050(5) 0.0078(5) -0.0032(4)
C4 0.0161(6) 0.0105(6) 0.0241(7) -0.0018(5) 0.0095(5) -0.0007(4)
C5 0.0100(5) 0.0157(6) 0.0190(6) 0.0053(5) 0.0045(4) 0.0034(4)
B1 0.0143(6) 0.0219(8) 0.0177(6) -0.0048(5) 0.0090(5) -0.0038(5)

loop_
_atom_type_symbol
_atom_type_description
_atom_type_scat_dispersion_real
_atom_type_scat_dispersion_imag
_atom_type_scat_source
C C 0.0033 0.0016 'International Tables Vol C Tables 4.2.6.8 and 6.1.1.4'
H H 0.0000 0.0000 'International Tables Vol C Tables 4.2.6.8 and 6.1.1.4'
B B 0.0013 0.0007 'International Tables Vol C Tables 4.2.6.8 and 6.1.1.4'
N N 0.0061 0.0033 'International Tables Vol C Tables 4.2.6.8 and 6.1.1.4'
Ni Ni 0.3393 1.1124 'International Tables Vol C Tables 4.2.6.8 and 6.1.1.4'

loop_
_geom_angle_atom_site_label_1
_geom_angle_atom_site_label_2
_geom_angle_atom_site_label_3
_geom_angle
_geom_angle_site_symmetry_1
_geom_angle_site_symmetry_3
N2 Ni1 N2 180.00(6) 3 .
N2 Ni1 N1 94.97(4) 3 3
N2 Ni1 N1 85.03(4) . 3
N2 Ni1 N1 85.03(4) 3 .
N2 Ni1 N1 94.97(4) . .
N1 Ni1 N1 180.00(9) 3 .
N2 Ni1 H3 91.8(5) 3 .
N2 Ni1 H3 88.2(5) . .
N1 Ni1 H3 93.7(5) 3 .
N1 Ni1 H3 86.3(5) . .
C2 N1 C1 113.17(9) . .
C2 N1 Ni1 116.01(7) . .
C1 N1 Ni1 106.60(7) . .
C2 N1 H1 106.7(10) . .
C1 N1 H1 108.1(10) . .
Ni1 N1 H1 105.8(9) . .
C4 N2 C5 113.42(9) . .
C4 N2 Ni1 115.56(7) . .
C5 N2 Ni1 106.21(7) . .
C4 N2 H2 109.7(10) . .
C5 N2 H2 108.4(10) . .
Ni1 N2 H2 102.8(10) . .
N1 C1 C5 108.13(9) . 3
N1 C1 H1A 110.1 . .
C5 C1 H1A 110.1 3 .
N1 C1 H1B 110.1 . .
C5 C1 H1B 110.1 3 .
H1A C1 H1B 108.4 . .
N1 C2 C3 111.94(9) . .
N1 C2 H2A 109.2 . .
C3 C2 H2A 109.2 . .
N1 C2 H2B 109.2 . .
C3 C2 H2B 109.2 . .
H2A C2 H2B 107.9 . .
C2 C3 C4 115.65(10) . .
C2 C3 H3A 108.4 . .
C4 C3 H3A 108.4 . .
C2 C3 H3B 108.4 . .
C4 C3 H3B 108.4 . .
H3A C3 H3B 107.4 . .
N2 C4 C3 111.98(9) . .
N2 C4 H4A 109.2 . .
C3 C4 H4A 109.2 . .
N2 C4 H4B 109.2 . .
C3 C4 H4B 109.2 . .
H4A C4 H4B 107.9 . .
N2 C5 C1 108.76(9) . 3
N2 C5 H5A 109.9 . .
C1 C5 H5A 109.9 3 .
N2 C5 H5B 109.9 . .
C1 C5 H5B 109.9 3 .
H5A C5 H5B 108.3 . .
H3 B1 H4 110.8(10) . .
H3 B1 H5 104.1(11) . .
H4 B1 H5 113.1(11) . .
H3 B1 H6 107.8(11) . .
H4 B1 H6 109.0(10) . .
H5 B1 H6 112.0(11) . .

loop_
_geom_bond_atom_site_label_1
_geom_bond_atom_site_label_2
_geom_bond_distance
_geom_bond_site_symmetry_2
Ni1 N2 2.0654(10) 3
Ni1 N2 2.0654(10) .
Ni1 N1 2.0676(10) 3
Ni1 N1 2.0676(10) .
Ni1 H3 1.829(15) .
N1 C2 1.4728(16) .
N1 C1 1.4814(15) .
N1 H1 0.826(14) .
N2 C4 1.4810(15) .
N2 C5 1.4813(14) .
N2 H2 0.792(13) .
C1 C5 1.5169(16) 3
C1 H1A 0.9900 .
C1 H1B 0.9900 .
C2 C3 1.5257(17) .
C2 H2A 0.9900 .
C2 H2B 0.9900 .
C3 C4 1.5272(15) .
C3 H3A 0.9900 .
C3 H3B 0.9900 .
C4 H4A 0.9900 .
C4 H4B 0.9900 .
C5 C1 1.5169(17) 3
C5 H5A 0.9900 .
C5 H5B 0.9900 .
B1 H3 1.184(15) .
B1 H4 1.101(15) .
B1 H5 1.085(15) .
B1 H6 1.054(18) .

loop_
_geom_torsion_atom_site_label_1
_geom_torsion_atom_site_label_2
_geom_torsion_atom_site_label_3
_geom_torsion_atom_site_label_4
_geom_torsion
_geom_torsion_site_symmetry_1
_geom_torsion_site_symmetry_4
N2 Ni1 N1 C2 -141.63(8) 3 .
N2 Ni1 N1 C2 38.37(8) . .
N2 Ni1 N1 C1 -14.60(7) 3 .
N2 Ni1 N1 C1 165.40(7) . .
N1 Ni1 N2 C4 141.65(8) 3 .
N1 Ni1 N2 C4 -38.35(8) . .
N1 Ni1 N2 C5 14.92(7) 3 .
N1 Ni1 N2 C5 -165.08(7) . .
C2 N1 C1 C5 169.77(9) . 3
Ni1 N1 C1 C5 41.07(10) . 3
C1 N1 C2 C3 -179.32(9) . .
Ni1 N1 C2 C3 -55.65(11) . .
N1 C2 C3 C4 70.96(13) . .
C5 N2 C4 C3 178.93(9) . .
Ni1 N2 C4 C3 55.94(11) . .
C2 C3 C4 N2 -71.24(13) . .
C4 N2 C5 C1 -169.63(9) . 3
Ni1 N2 C5 C1 -41.63(10) . 3
